data_4101256
loop_
_publ_author_name
'Sharma, Vasudha'
'Peddibhotla, Satyamaheshwar'
'Tepe, Jetze J'

_publ_section_title
;
 Sensitization of cancer cells to DNA damaging agents by imidazolines.
;
_journal_issue 28
_journal_name_full 'Journal of the American Chemical Society'
_journal_page_first 9137
_journal_page_last 9143
_journal_paper_doi 10.1021/ja060273f
_journal_volume 128
_journal_year 2006
_chemical_formula_sum 'C30 H26 Cl4 N2 O2'
_chemical_formula_weight 588.33
_chemical_name_systematic
; 
 ? 
;
_space_group_IT_number 2
_symmetry_cell_setting triclinic
_symmetry_space_group_name_Hall '-P 1'
_symmetry_space_group_name_H-M 'P -1'
_atom_sites_solution_hydrogens geom
_atom_sites_solution_primary direct
_atom_sites_solution_secondary difmap
_audit_creation_method SHELXL-97
_cell_angle_alpha 90.97(3)
_cell_angle_beta 105.28(3)
_cell_angle_gamma 90.96(3)
_cell_formula_units_Z 2
_cell_length_a 10.256(2)
_cell_length_b 11.428(2)
_cell_length_c 13.011(3)
_cell_measurement_temperature 173(2)
_cell_volume 1470.4(5)
_computing_structure_refinement 'SHELXL-97 (Sheldrick, 1997)'
_computing_structure_solution 'SHELXS-97 (Sheldrick, 1990)'
_diffrn_ambient_temperature 173(2)
_diffrn_measured_fraction_theta_full 0.947
_diffrn_measured_fraction_theta_max 0.947
_diffrn_radiation_monochromator graphite
_diffrn_radiation_source 'fine-focus sealed tube'
_diffrn_radiation_type MoK\a
_diffrn_radiation_wavelength 0.71073
_diffrn_reflns_av_R_equivalents 0.0535
_diffrn_reflns_av_sigmaI/netI 0.0923
_diffrn_reflns_limit_h_max 13
_diffrn_reflns_limit_h_min -13
_diffrn_reflns_limit_k_max 15
_diffrn_reflns_limit_k_min -15
_diffrn_reflns_limit_l_max 17
_diffrn_reflns_limit_l_min -16
_diffrn_reflns_number 17811
_diffrn_reflns_theta_full 28.32
_diffrn_reflns_theta_max 28.32
_diffrn_reflns_theta_min 1.62
_exptl_absorpt_coefficient_mu 0.432
_exptl_crystal_density_diffrn 1.329
_exptl_crystal_density_method 'not measured'
_exptl_crystal_F_000 608
_exptl_crystal_size_max 0.4
_exptl_crystal_size_mid 0.2
_exptl_crystal_size_min 0.2
_refine_diff_density_max 0.215
_refine_diff_density_min -0.283
_refine_diff_density_rms 0.046
_refine_ls_extinction_method none
_refine_ls_goodness_of_fit_ref 0.813
_refine_ls_hydrogen_treatment mixed
_refine_ls_matrix_type full
_refine_ls_number_parameters 351
_refine_ls_number_reflns 6938
_refine_ls_number_restraints 0
_refine_ls_restrained_S_all 0.813
_refine_ls_R_factor_all 0.1346
_refine_ls_R_factor_gt 0.0484
_refine_ls_shift/su_max 0.027
_refine_ls_shift/su_mean 0.002
_refine_ls_structure_factor_coef Fsqd
_refine_ls_weighting_details 'calc w=1/[\s^2^(Fo^2^)+(0.1000P)^2^+0.0000P] where P=(Fo^2^+2Fc^2^)/3'
_refine_ls_weighting_scheme calc
_refine_ls_wR_factor_gt 0.1190
_refine_ls_wR_factor_ref 0.1587
_reflns_number_gt 3417
_reflns_number_total 6938
_reflns_threshold_expression >2sigma(I)
_cod_data_source_file ja060273fsi20060303_081527.cif
_cod_data_source_block x
_cod_original_sg_symbol_H-M P-1
_cod_database_code 4101256

loop_
_symmetry_equiv_pos_as_xyz
'x, y, z'
'-x, -y, -z'

loop_
_atom_site_label
_atom_site_type_symbol
_atom_site_fract_x
_atom_site_fract_y
_atom_site_fract_z
_atom_site_U_iso_or_equiv
_atom_site_adp_type
_atom_site_occupancy
_atom_site_symmetry_multiplicity
_atom_site_calc_flag
_atom_site_refinement_flags
Cl1 Cl 0.75245(7) 0.78832(6) 0.36447(5) 0.0428(2) Uani 1 1 d .
N1 N 0.8871(2) 0.75644(19) 0.60442(19) 0.0336(5) Uani 1 1 d .
H1 H 0.860(3) 0.760(2) 0.533(2) 0.037(8) Uiso 1 1 d .
C2 C 0.9088(3) 0.6583(2) 0.6566(2) 0.0306(6) Uani 1 1 d .
N3 N 0.9720(2) 0.67681(18) 0.75891(16) 0.0313(5) Uani 1 1 d .
C4 C 1.0081(3) 0.8020(2) 0.7817(2) 0.0327(6) Uani 1 1 d .
H4A H 0.9709 0.8291 0.8397 0.039 Uiso 1 1 calc R
C5 C 0.9278(3) 0.8599(2) 0.6744(2) 0.0313(6) Uani 1 1 d .
C6 C 0.8050(3) 0.9258(2) 0.6882(2) 0.0362(7) Uani 1 1 d .
C7 C 0.6780(3) 0.9078(3) 0.6191(2) 0.0513(8) Uani 1 1 d .
H7A H 0.6657 0.8542 0.5625 0.062 Uiso 1 1 calc R
C8 C 0.5682(4) 0.9703(3) 0.6344(3) 0.0650(10) Uani 1 1 d .
H8A H 0.4827 0.9572 0.5884 0.078 Uiso 1 1 calc R
C9 C 0.5857(4) 1.0515(3) 0.7173(3) 0.0650(10) Uani 1 1 d .
H9A H 0.5128 1.0938 0.7265 0.078 Uiso 1 1 calc R
C10 C 0.7117(4) 1.0690(3) 0.7856(3) 0.0608(9) Uani 1 1 d .
H10A H 0.7240 1.1232 0.8416 0.073 Uiso 1 1 calc R
C11 C 0.8202(3) 1.0069(3) 0.7721(3) 0.0485(8) Uani 1 1 d .
H11A H 0.9049 1.0192 0.8195 0.058 Uiso 1 1 calc R
C12 C 0.8649(3) 0.5431(2) 0.6053(2) 0.0323(6) Uani 1 1 d .
C13 C 0.7391(3) 0.5322(2) 0.5324(2) 0.0396(7) Uani 1 1 d .
H13A H 0.6849 0.5972 0.5155 0.048 Uiso 1 1 calc R
C14 C 0.6944(3) 0.4242(3) 0.4848(2) 0.0479(8) Uani 1 1 d .
H14A H 0.6092 0.4162 0.4372 0.057 Uiso 1 1 calc R
C15 C 0.7765(4) 0.3284(3) 0.5082(2) 0.0485(8) Uani 1 1 d .
H15A H 0.7456 0.2558 0.4771 0.058 Uiso 1 1 calc R
C16 C 0.9037(3) 0.3393(3) 0.5774(2) 0.0466(8) Uani 1 1 d .
H16A H 0.9594 0.2749 0.5910 0.056 Uiso 1 1 calc R
C17 C 0.9484(3) 0.4461(2) 0.6265(2) 0.0372(7) Uani 1 1 d .
H17A H 1.0339 0.4536 0.6736 0.045 Uiso 1 1 calc R
C18 C 0.9953(3) 0.5932(2) 0.8467(2) 0.0380(7) Uani 1 1 d .
H18A H 1.0913 0.5793 0.8725 0.046 Uiso 1 1 calc R
H18B H 0.9500 0.5192 0.8206 0.046 Uiso 1 1 calc R
C19 C 0.9425(3) 0.6404(2) 0.9369(2) 0.0310(6) Uani 1 1 d .
C20 C 0.8049(3) 0.6495(3) 0.9236(3) 0.0554(9) Uani 1 1 d .
H20A H 0.7449 0.6248 0.8597 0.066 Uiso 1 1 calc R
C21 C 0.7564(4) 0.6952(4) 1.0049(3) 0.0774(12) Uani 1 1 d .
H21A H 0.6636 0.7013 0.9952 0.093 Uiso 1 1 calc R
C22 C 0.8423(5) 0.7316(3) 1.0992(3) 0.0690(11) Uani 1 1 d .
H22A H 0.8085 0.7625 1.1534 0.083 Uiso 1 1 calc R
C23 C 0.9781(4) 0.7223(3) 1.1136(2) 0.0568(10) Uani 1 1 d .
H23A H 1.0372 0.7462 1.1781 0.068 Uiso 1 1 calc R
C24 C 1.0287(3) 0.6773(2) 1.0324(2) 0.0412(7) Uani 1 1 d .
H24A H 1.1217 0.6721 1.0427 0.049 Uiso 1 1 calc R
C25 C 1.1589(3) 0.8232(2) 0.8137(2) 0.0387(7) Uani 1 1 d .
C26 C 1.2443(3) 0.7624(3) 0.7669(2) 0.0479(8) Uani 1 1 d .
H26A H 1.2095 0.7013 0.7189 0.057 Uiso 1 1 calc R
C27 C 1.3805(4) 0.7909(4) 0.7903(3) 0.0653(10) Uani 1 1 d .
H27A H 1.4371 0.7494 0.7583 0.078 Uiso 1 1 calc R
C28 C 1.4313(4) 0.8811(4) 0.8610(4) 0.0846(14) Uani 1 1 d .
H28A H 1.5228 0.9010 0.8768 0.101 Uiso 1 1 calc R
C29 C 1.3480(5) 0.9424(4) 0.9088(4) 0.0961(16) Uani 1 1 d .
H29A H 1.3834 1.0038 0.9562 0.115 Uiso 1 1 calc R
C30 C 1.2116(4) 0.9132(3) 0.8865(3) 0.0673(11) Uani 1 1 d .
H30A H 1.1558 0.9535 0.9202 0.081 Uiso 1 1 calc R
C31 C 1.0247(3) 0.9362(2) 0.6290(2) 0.0315(6) Uani 1 1 d .
O32 O 1.07431(19) 0.90121(16) 0.56127(14) 0.0383(5) Uani 1 1 d .
O33 O 1.0474(2) 1.03901(17) 0.67859(15) 0.0379(5) Uani 1 1 d .
H33 H 1.104(3) 1.078(3) 0.662(3) 0.052(11) Uiso 1 1 d .
Cl42 Cl 0.42532(9) 0.69512(9) 0.07734(7) 0.0676(3) Uani 1 1 d .
Cl43 Cl 0.39041(11) 0.60233(9) 0.27362(8) 0.0802(3) Uani 1 1 d .
Cl44 Cl 0.57646(11) 0.49625(9) 0.17035(9) 0.0827(3) Uani 1 1 d .
C45 C 0.5036(3) 0.6278(3) 0.1959(3) 0.0511(8) Uani 1 1 d .
H45A H 0.5761 0.6804 0.2366 0.061 Uiso 1 1 calc R

loop_
_atom_site_aniso_label
_atom_site_aniso_U_11
_atom_site_aniso_U_22
_atom_site_aniso_U_33
_atom_site_aniso_U_23
_atom_site_aniso_U_13
_atom_site_aniso_U_12
Cl1 0.0433(4) 0.0512(5) 0.0307(4) 0.0020(3) 0.0051(3) -0.0103(3)
N1 0.0471(15) 0.0279(12) 0.0251(12) 0.0027(10) 0.0082(11) 0.0025(10)
C2 0.0346(15) 0.0324(15) 0.0289(14) 0.0003(12) 0.0157(12) 0.0033(12)
N3 0.0457(14) 0.0237(12) 0.0267(12) 0.0030(9) 0.0132(10) 0.0029(10)
C4 0.0484(17) 0.0248(14) 0.0258(14) -0.0005(11) 0.0116(12) 0.0030(12)
C5 0.0402(16) 0.0242(14) 0.0291(14) -0.0012(11) 0.0086(12) 0.0034(12)
C6 0.0445(17) 0.0277(15) 0.0397(16) 0.0065(12) 0.0165(14) 0.0035(13)
C7 0.050(2) 0.062(2) 0.0397(18) 0.0063(15) 0.0077(15) 0.0096(17)
C8 0.047(2) 0.085(3) 0.063(2) 0.018(2) 0.0132(18) 0.017(2)
C9 0.061(2) 0.068(2) 0.076(3) 0.010(2) 0.034(2) 0.0262(19)
C10 0.061(2) 0.052(2) 0.076(2) -0.0074(18) 0.030(2) 0.0113(18)
C11 0.0473(19) 0.0419(18) 0.058(2) -0.0060(15) 0.0179(16) 0.0027(15)
C12 0.0452(17) 0.0253(14) 0.0308(14) -0.0019(11) 0.0180(13) -0.0003(12)
C13 0.0434(17) 0.0342(16) 0.0424(17) -0.0005(13) 0.0131(14) 0.0040(13)
C14 0.0514(19) 0.0460(19) 0.0456(18) -0.0076(14) 0.0125(15) -0.0096(16)
C15 0.071(2) 0.0321(17) 0.0469(19) -0.0099(14) 0.0249(17) -0.0075(16)
C16 0.067(2) 0.0322(17) 0.0457(18) -0.0050(13) 0.0232(16) 0.0098(15)
C17 0.0437(17) 0.0349(16) 0.0351(16) -0.0008(12) 0.0141(13) 0.0038(13)
C18 0.0515(18) 0.0304(15) 0.0349(15) 0.0075(12) 0.0154(13) 0.0051(13)
C19 0.0390(16) 0.0248(14) 0.0301(14) 0.0038(11) 0.0107(12) 0.0009(12)
C20 0.046(2) 0.077(2) 0.0434(19) -0.0024(17) 0.0139(15) -0.0058(17)
C21 0.060(2) 0.110(3) 0.077(3) 0.004(2) 0.042(2) 0.009(2)
C22 0.107(3) 0.061(2) 0.054(2) -0.0027(18) 0.047(2) 0.006(2)
C23 0.099(3) 0.0390(18) 0.0303(17) -0.0028(13) 0.0152(18) -0.0175(19)
C24 0.0493(18) 0.0400(17) 0.0318(16) 0.0072(13) 0.0063(13) -0.0074(14)
C25 0.0489(18) 0.0323(15) 0.0301(15) 0.0087(12) 0.0016(13) -0.0013(13)
C26 0.0459(19) 0.054(2) 0.0428(18) 0.0110(15) 0.0098(14) -0.0011(16)
C27 0.053(2) 0.078(3) 0.064(2) 0.021(2) 0.0127(18) 0.001(2)
C28 0.050(2) 0.100(4) 0.088(3) 0.024(3) -0.009(2) -0.022(2)
C29 0.079(3) 0.083(3) 0.098(4) -0.018(3) -0.025(3) -0.017(3)
C30 0.061(2) 0.066(2) 0.060(2) -0.0138(19) -0.0099(18) 0.0008(19)
C31 0.0392(15) 0.0282(15) 0.0251(14) 0.0052(11) 0.0046(12) 0.0063(12)
O32 0.0511(12) 0.0340(11) 0.0337(11) 0.0020(8) 0.0174(9) 0.0075(9)
O33 0.0523(13) 0.0281(11) 0.0363(11) -0.0020(8) 0.0176(10) -0.0071(10)
Cl42 0.0576(5) 0.0937(7) 0.0564(5) 0.0044(5) 0.0224(4) 0.0211(5)
Cl43 0.0950(8) 0.0873(8) 0.0725(7) -0.0088(5) 0.0489(6) -0.0169(6)
Cl44 0.0907(8) 0.0633(6) 0.0968(8) -0.0071(6) 0.0292(6) 0.0183(5)
C45 0.0485(19) 0.053(2) 0.0520(19) -0.0143(15) 0.0145(15) -0.0069(16)

loop_
_atom_type_symbol
_atom_type_description
_atom_type_scat_dispersion_real
_atom_type_scat_dispersion_imag
_atom_type_scat_source
C C 0.0033 0.0016 'International Tables Vol C Tables 4.2.6.8 and 6.1.1.4'
H H 0.0000 0.0000 'International Tables Vol C Tables 4.2.6.8 and 6.1.1.4'
N N 0.0061 0.0033 'International Tables Vol C Tables 4.2.6.8 and 6.1.1.4'
O O 0.0106 0.0060 'International Tables Vol C Tables 4.2.6.8 and 6.1.1.4'
Cl Cl 0.1484 0.1585 'International Tables Vol C Tables 4.2.6.8 and 6.1.1.4'

loop_
_geom_angle_atom_site_label_1
_geom_angle_atom_site_label_2
_geom_angle_atom_site_label_3
_geom_angle
C2 N1 C5 112.5(2)
N1 C2 N3 111.9(2)
N1 C2 C12 122.6(2)
N3 C2 C12 125.5(2)
C2 N3 C18 128.5(2)
C2 N3 C4 111.1(2)
C18 N3 C4 120.1(2)
N3 C4 C25 111.9(2)
N3 C4 C5 101.8(2)
C25 C4 C5 116.1(2)
N1 C5 C6 111.3(2)
N1 C5 C31 108.1(2)
C6 C5 C31 113.3(2)
N1 C5 C4 101.21(19)
C6 C5 C4 111.9(2)
C31 C5 C4 110.3(2)
C7 C6 C11 118.7(3)
C7 C6 C5 121.7(3)
C11 C6 C5 119.6(3)
C6 C7 C8 119.9(3)
C9 C8 C7 120.6(3)
C10 C9 C8 119.3(3)
C9 C10 C11 120.6(3)
C10 C11 C6 120.9(3)
C13 C12 C17 119.7(2)
C13 C12 C2 118.8(2)
C17 C12 C2 121.5(3)
C14 C13 C12 119.9(3)
C15 C14 C13 119.9(3)
C16 C15 C14 120.6(3)
C15 C16 C17 119.9(3)
C16 C17 C12 120.0(3)
N3 C18 C19 110.6(2)
C24 C19 C20 118.6(3)
C24 C19 C18 121.5(3)
C20 C19 C18 119.9(3)
C19 C20 C21 120.1(3)
C22 C21 C20 121.1(4)
C21 C22 C23 119.4(3)
C22 C23 C24 120.4(3)
C19 C24 C23 120.5(3)
C26 C25 C30 119.3(3)
C26 C25 C4 122.1(3)
C30 C25 C4 118.4(3)
C25 C26 C27 121.1(3)
C28 C27 C26 119.3(4)
C27 C28 C29 120.5(4)
C28 C29 C30 120.4(4)
C29 C30 C25 119.4(4)
O32 C31 O33 126.6(3)
O32 C31 C5 122.6(2)
O33 C31 C5 110.7(2)
Cl42 C45 Cl43 111.57(18)
Cl42 C45 Cl44 110.58(17)
Cl43 C45 Cl44 110.32(19)

loop_
_geom_bond_atom_site_label_1
_geom_bond_atom_site_label_2
_geom_bond_distance
N1 C2 1.313(3)
N1 C5 1.466(3)
C2 N3 1.330(3)
C2 C12 1.474(4)
N3 C18 1.475(3)
N3 C4 1.477(3)
C4 C25 1.506(4)
C4 C5 1.583(4)
C5 C6 1.528(4)
C5 C31 1.548(4)
C6 C7 1.384(4)
C6 C11 1.394(4)
C7 C8 1.400(4)
C8 C9 1.384(5)
C9 C10 1.371(5)
C10 C11 1.379(4)
C12 C13 1.387(4)
C12 C17 1.398(4)
C13 C14 1.387(4)
C14 C15 1.381(4)
C15 C16 1.378(4)
C16 C17 1.382(4)
C18 C19 1.512(4)
C19 C24 1.376(4)
C19 C20 1.381(4)
C20 C21 1.382(5)
C21 C22 1.362(6)
C22 C23 1.361(5)
C23 C24 1.389(4)
C25 C26 1.381(4)
C25 C30 1.388(4)
C26 C27 1.381(5)
C27 C28 1.370(6)
C28 C29 1.376(7)
C29 C30 1.385(6)
C31 O32 1.194(3)
C31 O33 1.318(3)
Cl42 C45 1.739(3)
Cl43 C45 1.752(3)
Cl44 C45 1.756(3)
